data_4065214
loop_
_publ_author_name
'Knisley, Thomas J.'
'Saly, Mark J.'
'Heeg, Mary Jane'
'Roberts, John L.'
'Winter, Charles H.'

_publ_section_title
;
 Volatility and High Thermal Stability in Mid- to Late-First-Row
 Transition-Metal Diazadienyl Complexes
;
_journal_issue 18
_journal_name_full Organometallics
_journal_page_first 5010
_journal_paper_doi 10.1021/om200626w
_journal_volume 30
_journal_year 2011
_chemical_formula_sum 'C20 H40 Fe N4'
_chemical_formula_weight 392.41
_chemical_name_systematic
; 
 ? 
;
_space_group_IT_number 62
_symmetry_cell_setting orthorhombic
_symmetry_space_group_name_Hall '-P 2ac 2n'
_symmetry_space_group_name_H-M 'P n m a'
_atom_sites_solution_hydrogens geom
_atom_sites_solution_primary direct
_atom_sites_solution_secondary difmap
_audit_creation_method SHELXL-97
_cell_angle_alpha 90.00
_cell_angle_beta 90.00
_cell_angle_gamma 90.00
_cell_formula_units_Z 4
_cell_length_a 18.3813(8)
_cell_length_b 13.4195(6)
_cell_length_c 9.2799(4)
_cell_measurement_reflns_used 8082
_cell_measurement_temperature 100(2)
_cell_measurement_theta_max 31.3
_cell_measurement_theta_min 2.6
_cell_volume 2289.05(17)
_computing_cell_refinement 'Bruker APEX2'
_computing_data_collection 'Bruker APEX2'
_computing_data_reduction 'Bruker APEX2'
_computing_molecular_graphics SHELXTL-Plus
_computing_publication_material SHELXL-97
_computing_structure_refinement 'SHELXL-97 (Sheldrick, 1997)'
_computing_structure_solution 'SHELXS-97 (Sheldrick, 1990)'
_diffrn_ambient_temperature 100(2)
_diffrn_measured_fraction_theta_full 0.998
_diffrn_measured_fraction_theta_max 0.981
_diffrn_measurement_method 'Bruker APEX2'
_diffrn_radiation_monochromator graphite
_diffrn_radiation_source 'fine-focus sealed tube'
_diffrn_radiation_type MoK\a
_diffrn_radiation_wavelength 0.71073
_diffrn_reflns_av_R_equivalents 0.0545
_diffrn_reflns_av_sigmaI/netI 0.0242
_diffrn_reflns_limit_h_max 26
_diffrn_reflns_limit_h_min 0
_diffrn_reflns_limit_k_max 19
_diffrn_reflns_limit_k_min 0
_diffrn_reflns_limit_l_max 13
_diffrn_reflns_limit_l_min 0
_diffrn_reflns_number 53273
_diffrn_reflns_theta_full 28.30
_diffrn_reflns_theta_max 31.66
_diffrn_reflns_theta_min 2.22
_exptl_absorpt_coefficient_mu 0.668
_exptl_absorpt_correction_T_max 0.8669
_exptl_absorpt_correction_T_min 0.7398
_exptl_absorpt_correction_type multi-scan
_exptl_absorpt_process_details 'SADABS, Sheldrick, 1997'
_exptl_crystal_colour dark
_exptl_crystal_density_diffrn 1.139
_exptl_crystal_density_method 'not measured'
_exptl_crystal_description tablets
_exptl_crystal_F_000 856
_exptl_crystal_size_max 0.48
_exptl_crystal_size_mid 0.30
_exptl_crystal_size_min 0.22
_refine_diff_density_max 1.106
_refine_diff_density_min -0.320
_refine_diff_density_rms 0.056
_refine_ls_extinction_method none
_refine_ls_goodness_of_fit_ref 1.055
_refine_ls_hydrogen_treatment mixed
_refine_ls_matrix_type full
_refine_ls_number_parameters 156
_refine_ls_number_reflns 3927
_refine_ls_number_restraints 0
_refine_ls_restrained_S_all 1.055
_refine_ls_R_factor_all 0.0369
_refine_ls_R_factor_gt 0.0296
_refine_ls_shift/su_max 0.000
_refine_ls_shift/su_mean 0.000
_refine_ls_structure_factor_coef Fsqd
_refine_ls_weighting_details 'calc w=1/[\s^2^(Fo^2^)+(0.0370P)^2^+0.9324P] where P=(Fo^2^+2Fc^2^)/3'
_refine_ls_weighting_scheme calc
_refine_ls_wR_factor_gt 0.0778
_refine_ls_wR_factor_ref 0.0814
_reflns_number_gt 3431
_reflns_number_total 3927
_reflns_threshold_expression >2sigma(I)
_cod_data_source_file om200626w_si_002.cif
_cod_data_source_block akin
_cod_depositor_comments
;
The following automatic conversions were performed:

'_exptl_absorpt_correction_type' value 'Multi-scan' changed to
'multi-scan' according to
/home/saulius/struct/CIF-dictionaries/cif_core.dic dictionary named
'cif_core.dic' version 2.4.1 from 2010-06-29.

Automatic conversion script
Id: cif_fix_values 1715 2011-07-08 13:25:40Z adriana 

 Adding full bibliography for 4065213--4065216.cif.
;
_cod_original_sg_symbol_H-M Pnma
_cod_database_code 4065214

loop_
_symmetry_equiv_pos_as_xyz
'x, y, z'
'x+1/2, -y+1/2, -z+1/2'
'-x, y+1/2, -z'
'-x+1/2, -y, z+1/2'
'-x, -y, -z'
'-x-1/2, y-1/2, z-1/2'
'x, -y-1/2, z'
'x-1/2, y, -z-1/2'

loop_
_atom_site_label
_atom_site_type_symbol
_atom_site_fract_x
_atom_site_fract_y
_atom_site_fract_z
_atom_site_U_iso_or_equiv
_atom_site_adp_type
_atom_site_occupancy
_atom_site_symmetry_multiplicity
_atom_site_calc_flag
_atom_site_refinement_flags
Fe1 Fe 0.172061(10) 0.2500 0.70377(2) 0.01226(6) Uani 1 2 d S
N1 N 0.18762(7) 0.2500 0.49568(13) 0.0151(2) Uani 1 2 d S
N2 N 0.27831(6) 0.2500 0.71533(12) 0.0145(2) Uani 1 2 d S
C1 C 0.25896(8) 0.2500 0.46627(16) 0.0177(3) Uani 1 2 d S
C2 C 0.30695(8) 0.2500 0.58243(16) 0.0172(3) Uani 1 2 d S
C3 C 0.13484(8) 0.2500 0.37447(15) 0.0169(3) Uani 1 2 d S
C4 C 0.14450(7) 0.34360(9) 0.28211(13) 0.0277(2) Uani 1 1 d .
H4A H 0.1368 0.4029 0.3418 0.033 Uiso 1 1 calc R
H4B H 0.1091 0.3429 0.2032 0.033 Uiso 1 1 calc R
H4C H 0.1939 0.3449 0.2422 0.033 Uiso 1 1 calc R
C5 C 0.05831(9) 0.2500 0.43852(18) 0.0246(3) Uani 1 2 d S
C6 C 0.32848(7) 0.2500 0.84081(16) 0.0166(3) Uani 1 2 d S
C7 C 0.28180(9) 0.2500 0.97634(18) 0.0266(3) Uani 1 2 d S
C8 C 0.37624(7) 0.34344(9) 0.83869(14) 0.0279(2) Uani 1 1 d .
H8A H 0.4070 0.3427 0.7524 0.033 Uiso 1 1 calc R
H8B H 0.4071 0.3445 0.9248 0.033 Uiso 1 1 calc R
H8C H 0.3452 0.4029 0.8375 0.033 Uiso 1 1 calc R
N3 N 0.11098(4) 0.15169(6) 0.80090(9) 0.01349(15) Uani 1 1 d .
C9 C 0.06011(5) 0.19794(7) 0.88122(11) 0.01549(18) Uani 1 1 d .
C10 C 0.11300(5) 0.04107(7) 0.79761(11) 0.01615(18) Uani 1 1 d .
C11 C 0.17684(6) 0.01000(9) 0.70341(14) 0.0265(2) Uani 1 1 d .
H11A H 0.1704 0.0373 0.6063 0.032 Uiso 1 1 calc R
H11B H 0.1791 -0.0629 0.6983 0.032 Uiso 1 1 calc R
H11C H 0.2222 0.0356 0.7450 0.032 Uiso 1 1 calc R
C12 C 0.12353(9) -0.00064(9) 0.94926(13) 0.0346(3) Uani 1 1 d .
H12A H 0.1689 0.0254 0.9901 0.041 Uiso 1 1 calc R
H12B H 0.1259 -0.0735 0.9449 0.041 Uiso 1 1 calc R
H12C H 0.0825 0.0195 1.0102 0.041 Uiso 1 1 calc R
C13 C 0.04279(7) -0.00011(9) 0.73098(16) 0.0311(3) Uani 1 1 d .
H13A H 0.0011 0.0199 0.7901 0.037 Uiso 1 1 calc R
H13B H 0.0454 -0.0730 0.7270 0.037 Uiso 1 1 calc R
H13C H 0.0370 0.0264 0.6333 0.037 Uiso 1 1 calc R
H1 H 0.2783(11) 0.2500 0.372(2) 0.028(5) Uiso 1 2 d S
H2 H 0.3597(11) 0.2500 0.572(2) 0.024(5) Uiso 1 2 d S
H5A H 0.0225(11) 0.2500 0.361(2) 0.028(5) Uiso 1 2 d S
H5B H 0.0517(9) 0.1901(11) 0.4933(18) 0.036(4) Uiso 1 1 d .
H7A H 0.3118(11) 0.2500 1.062(2) 0.022(5) Uiso 1 2 d S
H7B H 0.2519(8) 0.1925(12) 0.9776(17) 0.032(4) Uiso 1 1 d .
H9 H 0.0256(7) 0.1632(11) 0.9363(16) 0.024(3) Uiso 1 1 d .

loop_
_atom_site_aniso_label
_atom_site_aniso_U_11
_atom_site_aniso_U_22
_atom_site_aniso_U_33
_atom_site_aniso_U_23
_atom_site_aniso_U_13
_atom_site_aniso_U_12
Fe1 0.01168(10) 0.01140(10) 0.01371(10) 0.000 0.00180(6) 0.000
N1 0.0158(5) 0.0141(5) 0.0153(5) 0.000 0.0009(4) 0.000
N2 0.0128(5) 0.0140(5) 0.0167(5) 0.000 0.0005(4) 0.000
C1 0.0179(6) 0.0194(7) 0.0158(6) 0.000 0.0047(5) 0.000
C2 0.0131(6) 0.0177(6) 0.0207(6) 0.000 0.0041(5) 0.000
C3 0.0189(6) 0.0173(6) 0.0144(6) 0.000 -0.0009(5) 0.000
C4 0.0305(6) 0.0259(6) 0.0267(6) 0.0094(4) -0.0053(4) -0.0034(5)
C5 0.0172(7) 0.0352(9) 0.0215(7) 0.000 -0.0017(5) 0.000
C6 0.0139(6) 0.0171(6) 0.0188(6) 0.000 -0.0018(5) 0.000
C7 0.0205(7) 0.0411(10) 0.0183(7) 0.000 -0.0009(6) 0.000
C8 0.0262(5) 0.0267(6) 0.0307(6) -0.0006(5) -0.0060(5) -0.0100(5)
N3 0.0139(4) 0.0110(4) 0.0155(4) 0.0000(3) 0.0011(3) -0.0001(3)
C9 0.0145(4) 0.0149(4) 0.0170(4) 0.0013(3) 0.0033(3) -0.0010(3)
C10 0.0181(4) 0.0100(4) 0.0204(4) 0.0003(3) 0.0021(3) 0.0002(3)
C11 0.0265(6) 0.0151(5) 0.0379(7) -0.0039(4) 0.0106(5) 0.0026(4)
C12 0.0608(9) 0.0180(5) 0.0249(6) 0.0051(4) 0.0014(5) 0.0092(5)
C13 0.0233(5) 0.0172(5) 0.0527(8) -0.0069(5) -0.0031(5) -0.0034(4)

loop_
_atom_type_symbol
_atom_type_description
_atom_type_scat_dispersion_real
_atom_type_scat_dispersion_imag
_atom_type_scat_source
C C 0.0033 0.0016 'International Tables Vol C Tables 4.2.6.8 and 6.1.1.4'
H H 0.0000 0.0000 'International Tables Vol C Tables 4.2.6.8 and 6.1.1.4'
N N 0.0061 0.0033 'International Tables Vol C Tables 4.2.6.8 and 6.1.1.4'
Fe Fe 0.3463 0.8444 'International Tables Vol C Tables 4.2.6.8 and 6.1.1.4'

loop_
_geom_angle_atom_site_label_1
_geom_angle_atom_site_label_2
_geom_angle_atom_site_label_3
_geom_angle
_geom_angle_site_symmetry_1
_geom_angle_site_symmetry_3
N1 Fe1 N3 122.74(3) . .
N1 Fe1 N3 122.74(3) . 7_565
N3 Fe1 N3 85.00(5) . 7_565
N1 Fe1 N2 84.72(5) . .
N3 Fe1 N2 123.28(3) . .
N3 Fe1 N2 123.28(3) 7_565 .
C1 N1 C3 119.02(12) . .
C1 N1 Fe1 110.18(10) . .
C3 N1 Fe1 130.80(9) . .
C2 N2 C6 118.51(12) . .
C2 N2 Fe1 109.97(9) . .
C6 N2 Fe1 131.52(9) . .
N1 C1 C2 117.54(13) . .
N2 C2 C1 117.59(12) . .
N1 C3 C5 107.87(12) . .
N1 C3 C4 110.38(8) . 7_565
C5 C3 C4 108.95(9) . 7_565
N1 C3 C4 110.38(8) . .
C5 C3 C4 108.95(9) . .
C4 C3 C4 110.26(13) 7_565 .
N2 C6 C7 107.32(11) . .
N2 C6 C8 110.24(8) . .
C7 C6 C8 109.50(9) . .
N2 C6 C8 110.24(8) . 7_565
C7 C6 C8 109.50(9) . 7_565
C8 C6 C8 110.00(13) . 7_565
C9 N3 C10 119.28(8) . .
C9 N3 Fe1 110.07(6) . .
C10 N3 Fe1 130.64(6) . .
N3 C9 C9 117.43(5) . 7_565
N3 C10 C11 107.76(8) . .
N3 C10 C12 110.52(9) . .
C11 C10 C12 109.36(10) . .
N3 C10 C13 110.32(9) . .
C11 C10 C13 108.57(9) . .
C12 C10 C13 110.25(10) . .

loop_
_geom_bond_atom_site_label_1
_geom_bond_atom_site_label_2
_geom_bond_distance
_geom_bond_site_symmetry_2
Fe1 N1 1.9521(12) .
Fe1 N3 1.9528(8) .
Fe1 N3 1.9528(8) 7_565
Fe1 N2 1.9560(12) .
N1 C1 1.3394(19) .
N1 C3 1.4853(18) .
N2 C2 1.3410(18) .
N2 C6 1.4854(18) .
C1 C2 1.393(2) .
C3 C5 1.527(2) .
C3 C4 1.5309(14) 7_565
C3 C4 1.5309(14) .
C6 C7 1.522(2) .
C6 C8 1.5308(14) .
C6 C8 1.5308(14) 7_565
N3 C9 1.3473(12) .
N3 C10 1.4853(13) .
C9 C9 1.3972(19) 7_565
C10 C11 1.5214(14) .
C10 C12 1.5267(15) .
C10 C13 1.5340(16) .

loop_
_geom_torsion_atom_site_label_1
_geom_torsion_atom_site_label_2
_geom_torsion_atom_site_label_3
_geom_torsion_atom_site_label_4
_geom_torsion
_geom_torsion_site_symmetry_1
_geom_torsion_site_symmetry_4
N3 Fe1 N1 C1 -126.57(3) . .
N3 Fe1 N1 C1 126.57(3) 7_565 .
N2 Fe1 N1 C1 0.0 . .
N3 Fe1 N1 C3 53.43(3) . .
N3 Fe1 N1 C3 -53.43(3) 7_565 .
N2 Fe1 N1 C3 180.0 . .
N1 Fe1 N2 C2 0.0 . .
N3 Fe1 N2 C2 126.09(3) . .
N3 Fe1 N2 C2 -126.09(3) 7_565 .
N1 Fe1 N2 C6 180.0 . .
N3 Fe1 N2 C6 -53.91(3) . .
N3 Fe1 N2 C6 53.91(3) 7_565 .
C3 N1 C1 C2 180.0 . .
Fe1 N1 C1 C2 0.0 . .
C6 N2 C2 C1 180.0 . .
Fe1 N2 C2 C1 0.0 . .
N1 C1 C2 N2 0.0 . .
C1 N1 C3 C5 180.0 . .
Fe1 N1 C3 C5 0.0 . .
C1 N1 C3 C4 61.07(9) . 7_565
Fe1 N1 C3 C4 -118.93(9) . 7_565
C1 N1 C3 C4 -61.07(9) . .
Fe1 N1 C3 C4 118.93(9) . .
C2 N2 C6 C7 180.0 . .
Fe1 N2 C6 C7 0.0 . .
C2 N2 C6 C8 60.82(9) . .
Fe1 N2 C6 C8 -119.18(9) . .
C2 N2 C6 C8 -60.82(9) . 7_565
Fe1 N2 C6 C8 119.18(9) . 7_565
N1 Fe1 N3 C9 -125.90(7) . .
N3 Fe1 N3 C9 0.20(8) 7_565 .
N2 Fe1 N3 C9 127.17(7) . .
N1 Fe1 N3 C10 53.87(10) . .
N3 Fe1 N3 C10 179.97(7) 7_565 .
N2 Fe1 N3 C10 -53.06(10) . .
C10 N3 C9 C9 -179.97(6) . 7_565
Fe1 N3 C9 C9 -0.16(7) . 7_565
C9 N3 C10 C11 -178.12(9) . .
Fe1 N3 C10 C11 2.12(12) . .
C9 N3 C10 C12 -58.68(13) . .
Fe1 N3 C10 C12 121.56(10) . .
C9 N3 C10 C13 63.51(12) . .
Fe1 N3 C10 C13 -116.25(10) . .
